data_4035172
loop_
_publ_author_name
'Williams, Benjamin M.'
'Trauner, Dirk'

_publ_section_title
;
 Azomethine Ylide Cycloaddition Approach toward Dendrobine: Synthesis of
 5-Deoxymubironine C.
;
_journal_issue 6
_journal_name_full 'The Journal of organic chemistry'
_journal_page_first 3061
_journal_page_last 3068
_journal_paper_doi 10.1021/acs.joc.8b00192
_journal_volume 83
_journal_year 2018
_chemical_absolute_configuration syn
_chemical_formula_moiety 'C15 H23 N O3'
_chemical_formula_sum 'C15 H23 N O3'
_chemical_formula_weight 265.34
_chemical_name_common 785
_space_group_crystal_system monoclinic
_space_group_IT_number 5
_space_group_name_Hall 'C 2y'
_space_group_name_H-M_alt 'C 1 2 1'
_atom_sites_solution_hydrogens geom
_audit_block_code C15H23NO3_vv601_trauner
_audit_creation_method 'APEX3 v2016.9-0'
_audit_update_record 13-Sep-17
_cell_angle_alpha 90
_cell_angle_beta 102.2005(13)
_cell_angle_gamma 90
_cell_formula_units_Z 4
_cell_length_a 22.4524(8)
_cell_length_b 6.2502(2)
_cell_length_c 10.4159(4)
_cell_measurement_reflns_used 7735
_cell_measurement_temperature 103.(2)
_cell_measurement_theta_max 25.3450
_cell_measurement_theta_min 3.0033
_cell_volume 1428.67(9)
_computing_cell_refinement 'SAINT V8.37A (Bruker AXS Inc., 2015)'
_computing_data_collection 'APEX3 v2016.5-0, Bruker AXS (2016)'
_computing_data_reduction 'SAINT V8.37A (Bruker AXS Inc., 2015)'
_computing_molecular_graphics 'shelXle (C.B. Huebschle, rev 807)'
_computing_structure_refinement 'SHELXL-2014/7 (Sheldrick, 2014)'
_computing_structure_solution 'XT, VERSION 2014/5'
_diffrn_ambient_temperature 103.(2)
_diffrn_detector_area_resol_mean 7.4074
_diffrn_measured_fraction_theta_full 0.994
_diffrn_measured_fraction_theta_max 0.994
_diffrn_measurement_device 'fixed-chi three-circle diffractometer'
_diffrn_measurement_device_type 'Bruker D8 Venture TXS'
_diffrn_measurement_method 'mix of phi and omega scans'
_diffrn_radiation_monochromator 'focusing mirrors'
_diffrn_radiation_type MoK\a
_diffrn_radiation_wavelength 0.71073
_diffrn_reflns_av_R_equivalents 0.0344
_diffrn_reflns_av_unetI/netI 0.0258
_diffrn_reflns_Laue_measured_fraction_full 0.994
_diffrn_reflns_Laue_measured_fraction_max 0.994
_diffrn_reflns_limit_h_max 26
_diffrn_reflns_limit_h_min -26
_diffrn_reflns_limit_k_max 7
_diffrn_reflns_limit_k_min -7
_diffrn_reflns_limit_l_max 12
_diffrn_reflns_limit_l_min -12
_diffrn_reflns_number 13065
_diffrn_reflns_point_group_measured_fraction_full 0.985
_diffrn_reflns_point_group_measured_fraction_max 0.984
_diffrn_reflns_theta_full 25.242
_diffrn_reflns_theta_max 25.377
_diffrn_reflns_theta_min 3.389
_diffrn_source 'rotating anode (TXS)'
_diffrn_source_current 50
_diffrn_source_power 2.5
_diffrn_source_type 'Bruker TXS'
_diffrn_source_voltage 50
_exptl_absorpt_coefficient_mu 0.085
_exptl_absorpt_correction_T_max 0.9705
_exptl_absorpt_correction_T_min 0.9298
_exptl_absorpt_correction_type multi-scan
_exptl_absorpt_process_details
;
SADABS-2016/2 - Bruker AXS area detector scaling and absorption correction
;
_exptl_crystal_colour colourless
_exptl_crystal_density_diffrn 1.234
_exptl_crystal_density_method 'not measured'
_exptl_crystal_description rod
_exptl_crystal_F_000 576
_exptl_crystal_size_max 0.080
_exptl_crystal_size_mid 0.030
_exptl_crystal_size_min 0.030
_refine_diff_density_max 0.173
_refine_diff_density_min -0.157
_refine_diff_density_rms 0.035
_refine_ls_abs_structure_details
;

Flack x determined using 1049 quotients [(I+)-(I-)]/[(I+)+(I-)]
(Parsons, Flack and Wagner, Acta Cryst. B69 (2013) 249-259).
;
_refine_ls_abs_structure_Flack 0.2(4)
_refine_ls_extinction_method none
_refine_ls_goodness_of_fit_ref 1.082
_refine_ls_hydrogen_treatment constr
_refine_ls_matrix_type full
_refine_ls_number_parameters 176
_refine_ls_number_reflns 2594
_refine_ls_number_restraints 1
_refine_ls_restrained_S_all 1.082
_refine_ls_R_factor_all 0.0329
_refine_ls_R_factor_gt 0.0307
_refine_ls_shift/su_max 0.000
_refine_ls_shift/su_mean 0.000
_refine_ls_structure_factor_coef Fsqd
_refine_ls_weighting_details 'w=1/[\s^2^(Fo^2^)+(0.0299P)^2^+0.7409P] where P=(Fo^2^+2Fc^2^)/3'
_refine_ls_weighting_scheme calc
_refine_ls_wR_factor_gt 0.0703
_refine_ls_wR_factor_ref 0.0714
_reflns_Friedel_coverage 0.801
_reflns_Friedel_fraction_full 0.974
_reflns_Friedel_fraction_max 0.972
_reflns_number_gt 2473
_reflns_number_total 2594
_reflns_threshold_expression 'I > 2\s(I)'
_cod_data_source_file jo8b00192_si_002.cif
_cod_data_source_block vv601
_cod_depositor_comments
;
The following automatic conversions were performed:

data item '_exptl_absorpt_correction_type' value 'Multi-Scan' was
changed to 'multi-scan' in accordance with the
/home/data/users/saulius/crontab/automatic-downloads/current/ACS/lib/dictionaries/cif_core.dic
dictionary named 'cif_core.dic' version 2.4.2 last updated on
2011-04-26.

Automatic conversion script
Id: cif_fix_values 6909 2019-04-08 15:41:33Z antanas 
;
_cod_database_code 4035172
_shelx_estimated_absorpt_t_min 0.993
_shelx_estimated_absorpt_t_max 0.997
_shelx_space_group_comment
;
The symmetry employed for this shelxl refinement is uniquely defined
by the following loop, which should always be used as a source of
symmetry information in preference to the above space-group names.
They are only intended as comments.
;

loop_
_space_group_symop_operation_xyz
'x, y, z'
'-x, y, -z'
'x+1/2, y+1/2, z'
'-x+1/2, y+1/2, -z'

loop_
_atom_site_label
_atom_site_type_symbol
_atom_site_fract_x
_atom_site_fract_y
_atom_site_fract_z
_atom_site_U_iso_or_equiv
_atom_site_adp_type
_atom_site_occupancy
_atom_site_site_symmetry_order
_atom_site_calc_flag
_atom_site_refinement_flags_posn
_atom_site_refinement_flags_adp
O1 O 0.28304(7) 0.0452(3) 0.86944(14) 0.0233(4) Uani 1 1 d . .
O2 O 0.45365(7) 0.8727(3) 0.78460(16) 0.0197(4) Uani 1 1 d . .
O3 O 0.49631(6) 0.5483(3) 0.79445(14) 0.0211(4) Uani 1 1 d . .
N1 N 0.29537(8) 0.0426(3) 0.74031(17) 0.0191(4) Uani 1 1 d . .
C1 C 0.29212(9) 0.2624(4) 0.9220(2) 0.0175(5) Uani 1 1 d . .
H1 H 0.2570 0.3084 0.9605 0.021 Uiso 1 1 calc R U
C2 C 0.35203(10) 0.2835(4) 1.0223(2) 0.0218(5) Uani 1 1 d . .
H2A H 0.3643 0.1445 1.0655 0.026 Uiso 1 1 calc R U
H2B H 0.3485 0.3905 1.0903 0.026 Uiso 1 1 calc R U
C3 C 0.39799(10) 0.3568(4) 0.9413(2) 0.0184(5) Uani 1 1 d . .
H3A H 0.4121 0.2350 0.8948 0.022 Uiso 1 1 calc R U
H3B H 0.4337 0.4272 0.9975 0.022 Uiso 1 1 calc R U
C4 C 0.36069(9) 0.5160(3) 0.84409(19) 0.0137(4) Uani 1 1 d . .
H4 H 0.3555 0.6499 0.8931 0.016 Uiso 1 1 calc R U
C5 C 0.29789(9) 0.4048(3) 0.8048(2) 0.0135(4) Uani 1 1 d . .
C6 C 0.30277(9) 0.2337(3) 0.7058(2) 0.0134(4) Uani 1 1 d . .
C7 C 0.32353(9) 0.2908(3) 0.58365(19) 0.0154(4) Uani 1 1 d . .
H7A H 0.2944 0.3917 0.5304 0.018 Uiso 1 1 calc R U
H7B H 0.3257 0.1607 0.5306 0.018 Uiso 1 1 calc R U
C8 C 0.38704(9) 0.3954(3) 0.62245(19) 0.0137(4) Uani 1 1 d . .
H8 H 0.4156 0.2832 0.6682 0.016 Uiso 1 1 calc R U
C9 C 0.38688(9) 0.5784(3) 0.72211(19) 0.0137(4) Uani 1 1 d . .
H9 H 0.3618 0.6985 0.6756 0.016 Uiso 1 1 calc R U
C10 C 0.45140(10) 0.6586(4) 0.76992(19) 0.0143(4) Uani 1 1 d . .
C11 C 0.24450(9) 0.5548(4) 0.7559(2) 0.0155(4) Uani 1 1 d . .
H11A H 0.2509 0.6309 0.6777 0.023 Uiso 1 1 calc R U
H11B H 0.2415 0.6584 0.8248 0.023 Uiso 1 1 calc R U
H11C H 0.2067 0.4716 0.7337 0.023 Uiso 1 1 calc R U
C12 C 0.51407(10) 0.9603(4) 0.8302(2) 0.0235(5) Uani 1 1 d . .
H12A H 0.5114 1.1163 0.8369 0.035 Uiso 1 1 calc R U
H12B H 0.5396 0.9235 0.7679 0.035 Uiso 1 1 calc R U
H12C H 0.5321 0.9005 0.9167 0.035 Uiso 1 1 calc R U
C13 C 0.41154(9) 0.4677(4) 0.5014(2) 0.0175(5) Uani 1 1 d . .
H13 H 0.4529 0.5305 0.5351 0.021 Uiso 1 1 calc R U
C14 C 0.37286(12) 0.6416(4) 0.4191(2) 0.0287(6) Uani 1 1 d . .
H14A H 0.3924 0.6861 0.3477 0.043 Uiso 1 1 calc R U
H14B H 0.3693 0.7650 0.4749 0.043 Uiso 1 1 calc R U
H14C H 0.3322 0.5847 0.3819 0.043 Uiso 1 1 calc R U
C15 C 0.41981(10) 0.2786(4) 0.4141(2) 0.0249(5) Uani 1 1 d . .
H15A H 0.4438 0.3238 0.3505 0.037 Uiso 1 1 calc R U
H15B H 0.3798 0.2278 0.3673 0.037 Uiso 1 1 calc R U
H15C H 0.4411 0.1628 0.4686 0.037 Uiso 1 1 calc R U

loop_
_atom_site_aniso_label
_atom_site_aniso_U_11
_atom_site_aniso_U_22
_atom_site_aniso_U_33
_atom_site_aniso_U_23
_atom_site_aniso_U_13
_atom_site_aniso_U_12
O1 0.0350(9) 0.0156(8) 0.0229(8) 0.0027(7) 0.0138(7) -0.0027(7)
O2 0.0138(8) 0.0145(8) 0.0304(8) -0.0039(7) 0.0038(6) -0.0031(6)
O3 0.0146(8) 0.0188(8) 0.0277(8) -0.0010(7) -0.0005(6) 0.0008(7)
N1 0.0206(9) 0.0174(11) 0.0213(9) -0.0015(8) 0.0087(7) -0.0020(8)
C1 0.0203(11) 0.0160(11) 0.0176(11) 0.0015(10) 0.0071(9) 0.0021(9)
C2 0.0208(11) 0.0268(14) 0.0172(11) 0.0062(10) 0.0029(9) 0.0021(10)
C3 0.0163(11) 0.0230(12) 0.0147(10) 0.0029(9) 0.0003(8) 0.0007(9)
C4 0.0140(10) 0.0141(12) 0.0130(9) -0.0024(8) 0.0028(8) 0.0002(8)
C5 0.0150(10) 0.0117(11) 0.0146(10) -0.0009(8) 0.0049(8) 0.0006(8)
C6 0.0083(9) 0.0145(11) 0.0157(10) -0.0023(8) -0.0012(8) -0.0005(8)
C7 0.0160(10) 0.0151(12) 0.0152(10) -0.0032(9) 0.0037(8) -0.0021(9)
C8 0.0131(10) 0.0130(11) 0.0145(10) -0.0002(8) 0.0017(8) 0.0003(8)
C9 0.0138(10) 0.0122(11) 0.0150(9) -0.0006(8) 0.0023(8) 0.0003(8)
C10 0.0163(11) 0.0161(12) 0.0108(10) -0.0001(8) 0.0038(8) -0.0007(9)
C11 0.0138(10) 0.0136(11) 0.0191(10) -0.0007(9) 0.0034(8) 0.0003(9)
C12 0.0168(11) 0.0202(13) 0.0337(13) -0.0076(10) 0.0058(10) -0.0070(9)
C13 0.0135(10) 0.0228(12) 0.0166(11) 0.0007(9) 0.0040(8) -0.0034(9)
C14 0.0324(14) 0.0321(14) 0.0238(12) 0.0106(11) 0.0115(10) 0.0030(11)
C15 0.0236(12) 0.0328(14) 0.0204(11) -0.0069(11) 0.0097(9) -0.0072(11)

loop_
_atom_type_symbol
_atom_type_description
_atom_type_scat_dispersion_real
_atom_type_scat_dispersion_imag
_atom_type_scat_source
C C 0.0033 0.0016 'International Tables Vol C Tables 4.2.6.8 and 6.1.1.4'
H H 0.0000 0.0000 'International Tables Vol C Tables 4.2.6.8 and 6.1.1.4'
N N 0.0061 0.0033 'International Tables Vol C Tables 4.2.6.8 and 6.1.1.4'
O O 0.0106 0.0060 'International Tables Vol C Tables 4.2.6.8 and 6.1.1.4'

loop_
_geom_angle_atom_site_label_1
_geom_angle_atom_site_label_2
_geom_angle_atom_site_label_3
_geom_angle
N1 O1 C1 108.88(15)
C10 O2 C12 115.06(18)
C6 N1 O1 108.61(17)
O1 C1 C2 111.71(18)
O1 C1 C5 105.56(16)
C2 C1 C5 106.49(17)
O1 C1 H1 111.0
C2 C1 H1 111.0
C5 C1 H1 111.0
C1 C2 C3 104.35(16)
C1 C2 H2A 110.9
C3 C2 H2A 110.9
C1 C2 H2B 110.9
C3 C2 H2B 110.9
H2A C2 H2B 108.9
C2 C3 C4 102.68(17)
C2 C3 H3A 111.2
C4 C3 H3A 111.2
C2 C3 H3B 111.2
C4 C3 H3B 111.2
H3A C3 H3B 109.1
C3 C4 C5 102.89(17)
C3 C4 C9 116.91(16)
C5 C4 C9 112.10(16)
C3 C4 H4 108.2
C5 C4 H4 108.2
C9 C4 H4 108.2
C6 C5 C11 112.00(16)
C6 C5 C1 99.38(17)
C11 C5 C1 115.42(17)
C6 C5 C4 107.83(16)
C11 C5 C4 114.91(18)
C1 C5 C4 105.93(16)
N1 C6 C7 123.49(19)
N1 C6 C5 116.24(19)
C7 C6 C5 119.75(19)
C6 C7 C8 108.47(16)
C6 C7 H7A 110.0
C8 C7 H7A 110.0
C6 C7 H7B 110.0
C8 C7 H7B 110.0
H7A C7 H7B 108.4
C7 C8 C9 110.87(16)
C7 C8 C13 112.26(16)
C9 C8 C13 112.52(17)
C7 C8 H8 106.9
C9 C8 H8 106.9
C13 C8 H8 106.9
C10 C9 C8 109.17(16)
C10 C9 C4 108.32(16)
C8 C9 C4 114.68(17)
C10 C9 H9 108.2
C8 C9 H9 108.2
C4 C9 H9 108.2
O3 C10 O2 122.4(2)
O3 C10 C9 125.5(2)
O2 C10 C9 112.15(18)
C5 C11 H11A 109.5
C5 C11 H11B 109.5
H11A C11 H11B 109.5
C5 C11 H11C 109.5
H11A C11 H11C 109.5
H11B C11 H11C 109.5
O2 C12 H12A 109.5
O2 C12 H12B 109.5
H12A C12 H12B 109.5
O2 C12 H12C 109.5
H12A C12 H12C 109.5
H12B C12 H12C 109.5
C15 C13 C14 109.94(19)
C15 C13 C8 111.60(19)
C14 C13 C8 113.97(18)
C15 C13 H13 107.0
C14 C13 H13 107.0
C8 C13 H13 107.0
C13 C14 H14A 109.5
C13 C14 H14B 109.5
H14A C14 H14B 109.5
C13 C14 H14C 109.5
H14A C14 H14C 109.5
H14B C14 H14C 109.5
C13 C15 H15A 109.5
C13 C15 H15B 109.5
H15A C15 H15B 109.5
C13 C15 H15C 109.5
H15A C15 H15C 109.5
H15B C15 H15C 109.5

loop_
_geom_bond_atom_site_label_1
_geom_bond_atom_site_label_2
_geom_bond_distance
O1 N1 1.429(2)
O1 C1 1.462(3)
O2 C10 1.346(3)
O2 C12 1.447(3)
O3 C10 1.204(3)
N1 C6 1.268(3)
C1 C2 1.524(3)
C1 C5 1.539(3)
C1 H1 1.0000
C2 C3 1.534(3)
C2 H2A 0.9900
C2 H2B 0.9900
C3 C4 1.536(3)
C3 H3A 0.9900
C3 H3B 0.9900
C4 C5 1.547(3)
C4 C9 1.558(3)
C4 H4 1.0000
C5 C6 1.505(3)
C5 C11 1.522(3)
C6 C7 1.488(3)
C7 C8 1.543(3)
C7 H7A 0.9900
C7 H7B 0.9900
C8 C9 1.545(3)
C8 C13 1.546(3)
C8 H8 1.0000
C9 C10 1.514(3)
C9 H9 1.0000
C11 H11A 0.9800
C11 H11B 0.9800
C11 H11C 0.9800
C12 H12A 0.9800
C12 H12B 0.9800
C12 H12C 0.9800
C13 C15 1.526(3)
C13 C14 1.535(3)
C13 H13 1.0000
C14 H14A 0.9800
C14 H14B 0.9800
C14 H14C 0.9800
C15 H15A 0.9800
C15 H15B 0.9800
C15 H15C 0.9800

loop_
_geom_torsion_atom_site_label_1
_geom_torsion_atom_site_label_2
_geom_torsion_atom_site_label_3
_geom_torsion_atom_site_label_4
_geom_torsion
C1 O1 N1 C6 -8.1(2)
N1 O1 C1 C2 -103.66(18)
N1 O1 C1 C5 11.7(2)
O1 C1 C2 C3 92.3(2)
C5 C1 C2 C3 -22.4(2)
C1 C2 C3 C4 39.5(2)
C2 C3 C4 C5 -40.9(2)
C2 C3 C4 C9 -164.21(17)
O1 C1 C5 C6 -10.20(19)
C2 C1 C5 C6 108.67(18)
O1 C1 C5 C11 109.73(19)
C2 C1 C5 C11 -131.40(19)
O1 C1 C5 C4 -121.91(17)
C2 C1 C5 C4 -3.0(2)
C3 C4 C5 C6 -78.46(19)
C9 C4 C5 C6 48.0(2)
C3 C4 C5 C11 155.86(17)
C9 C4 C5 C11 -77.7(2)
C3 C4 C5 C1 27.2(2)
C9 C4 C5 C1 153.63(17)
O1 N1 C6 C7 172.54(17)
O1 N1 C6 C5 0.8(2)
C11 C5 C6 N1 -116.3(2)
C1 C5 C6 N1 6.1(2)
C4 C5 C6 N1 116.4(2)
C11 C5 C6 C7 71.7(2)
C1 C5 C6 C7 -165.89(17)
C4 C5 C6 C7 -55.7(2)
N1 C6 C7 C8 -113.8(2)
C5 C6 C7 C8 57.6(2)
C6 C7 C8 C9 -51.2(2)
C6 C7 C8 C13 -177.99(18)
C7 C8 C9 C10 173.25(16)
C13 C8 C9 C10 -60.1(2)
C7 C8 C9 C4 51.5(2)
C13 C8 C9 C4 178.17(16)
C3 C4 C9 C10 -54.2(2)
C5 C4 C9 C10 -172.65(17)
C3 C4 C9 C8 68.0(2)
C5 C4 C9 C8 -50.5(2)
C12 O2 C10 O3 0.8(3)
C12 O2 C10 C9 179.97(16)
C8 C9 C10 O3 -39.6(3)
C4 C9 C10 O3 85.9(2)
C8 C9 C10 O2 141.30(17)
C4 C9 C10 O2 -93.2(2)
C7 C8 C13 C15 -62.2(2)
C9 C8 C13 C15 171.91(17)
C7 C8 C13 C14 63.1(2)
C9 C8 C13 C14 -62.8(2)
